data_7151289
loop_
_publ_author_name
'Ooyama, Yousuke'
'Yoshikawa, Shintaro'
'Watanabe, Shigeru'
'Yoshida, Katsuhira'

_publ_section_title
;
 Molecular design of novel non-planar heteropolycyclic fluorophores
 with bulky substituents: convenient synthesis and solid-state
 fluorescence characterization.
;
_journal_issue 18
_journal_name_full 'Organic &amp; biomolecular chemistry'
_journal_page_first 3406
_journal_page_last 3409
_journal_paper_doi 10.1039/b607891e
_journal_volume 4
_journal_year 2006
_chemical_formula_sum 'C36 H35 N O2'
_chemical_formula_weight 513.68
_space_group_IT_number 14
_symmetry_cell_setting monoclinic
_symmetry_Int_Tables_number 14
_symmetry_space_group_name_Hall '-P 2ybc'
_symmetry_space_group_name_H-M 'P 1 21/c 1'
_audit_creation_date 'Wed Jan 4 21:54:43 2006'
_audit_creation_method 'by teXsan'
_cell_angle_alpha 90
_cell_angle_beta 98.69(2)
_cell_angle_gamma 90
_cell_formula_units_Z 4
_cell_length_a 9.081(2)
_cell_length_b 20.626(4)
_cell_length_c 15.600(3)
_cell_measurement_reflns_used 25
_cell_measurement_temperature 296.2
_cell_measurement_theta_max 12.7
_cell_measurement_theta_min 11.1
_cell_volume 2888.4(10)
_computing_cell_refinement 'MSC/AFC Diffractometer Control'
_computing_data_collection 'MSC/AFC Diffractometer Control'
_computing_data_reduction 'teXsan Ver. 1.11'
_computing_publication_material 'teXsan Ver. 1.11'
_computing_structure_refinement 'teXsan Ver. 1.10'
_computing_structure_solution SIR92
_diffrn_measured_fraction_theta_full 0.9988
_diffrn_measured_fraction_theta_max 0.9988
_diffrn_measurement_device_type 'Rigaku AFC7S'
_diffrn_measurement_method \w-2\q
_diffrn_orient_matrix_UB_11 0.011690
_diffrn_orient_matrix_UB_12 0.036230
_diffrn_orient_matrix_UB_13 0.043090
_diffrn_orient_matrix_UB_21 0.007260
_diffrn_orient_matrix_UB_22 0.031670
_diffrn_orient_matrix_UB_23 -0.047710
_diffrn_orient_matrix_UB_31 -0.110540
_diffrn_orient_matrix_UB_32 0.005910
_diffrn_orient_matrix_UB_33 -0.008450
_diffrn_radiation_detector 'scintillation counter'
_diffrn_radiation_monochromator graphite
_diffrn_radiation_source 'Rigaku sealed tube'
_diffrn_radiation_type 'Mo K\a'
_diffrn_radiation_wavelength 0.7107
_diffrn_reflns_limit_h_max 0
_diffrn_reflns_limit_h_min -10
_diffrn_reflns_limit_k_max 24
_diffrn_reflns_limit_k_min 0
_diffrn_reflns_limit_l_max 18
_diffrn_reflns_limit_l_min -18
_diffrn_reflns_number 5427
_diffrn_reflns_theta_full 25.00
_diffrn_reflns_theta_max 25.00
_diffrn_standards_decay_% 0.31
_diffrn_standards_interval_count 150
_diffrn_standards_number 3
_exptl_absorpt_coefficient_mu 0.072
_exptl_absorpt_correction_T_max 0.999
_exptl_absorpt_correction_T_min 0.956
_exptl_crystal_colour yellow
_exptl_crystal_density_diffrn 1.181
_exptl_crystal_density_method 'not measured'
_exptl_crystal_description prismatic
_exptl_crystal_F_000 1096.00
_exptl_crystal_size_max 0.700
_exptl_crystal_size_mid 0.400
_exptl_crystal_size_min 0.100
_refine_diff_density_max 0.44
_refine_diff_density_min -0.37
_refine_ls_extinction_coef 0.0035(9)
_refine_ls_extinction_method 'Zachariasen(1967) type 2 Gaussian isotropic'
_refine_ls_goodness_of_fit_ref 1.423
_refine_ls_matrix_type full
_refine_ls_number_parameters 457
_refine_ls_number_reflns 5087
_refine_ls_R_factor_all 0.15362
_refine_ls_R_factor_gt 0.06905
_refine_ls_shift/su_max 0.0029
_refine_ls_structure_factor_coef Fsqd
_refine_ls_weighting_details 'w = 1/[\s^2^(Fo^2^) + (0.04000(Max(Fo^2^,0) + 2Fc^2^)/3)^2^]'
_refine_ls_weighting_scheme calc
_refine_ls_wR_factor_gt 0.15930
_refine_ls_wR_factor_ref 0.20345
_reflns_number_gt 1900
_reflns_number_total 5087
_reflns_threshold_expression F^2^>2.0\s(F^2^)
_cod_data_source_file b607891e.txt
_cod_data_source_block 2b
_cod_depositor_comments
;
The following automatic conversions were performed:
'_refine_ls_matrix_type' value 'Full' changed to 'full' according to
'/home/saulius/struct/CIF-dictionaries/cif_core.dic' dictionary named
'cif_core.dic' version 2.4.1 from 2010-06-29.

Automatic conversion script
Id: cif_fix_enum 1527 2010-12-29 10:47:43Z saulius 
;
_cod_original_cell_volume 2888(1)
_cod_original_formula_sum ' C36 H35 N O2 '
_cod_database_code 7151289

loop_
_symmetry_equiv_pos_as_xyz
x,y,z
-x,1/2+y,1/2-z
-x,-y,-z
x,1/2-y,1/2+z

loop_
_atom_site_label
_atom_site_type_symbol
_atom_site_fract_x
_atom_site_fract_y
_atom_site_fract_z
_atom_site_U_iso_or_equiv
_atom_site_adp_type
_atom_site_occupancy
_atom_site_calc_flag
_atom_site_refinement_flags
_atom_site_disorder_assembly
_atom_site_disorder_group
O(1) O 0.4279(3) 0.0760(1) 0.1114(2) 0.079(1) Uani 1.00 d . . .
O(2) O 0.4864(3) 0.2736(1) -0.0085(2) 0.0583(9) Uani 1.00 d . . .
N(1) N 0.1447(4) 0.2282(2) -0.2702(2) 0.076(1) Uani 1.00 d . . .
C(1) C 0.5029(5) 0.1249(2) 0.1181(3) 0.057(1) Uani 1.00 d . . .
C(2) C 0.5866(5) 0.1479(2) 0.2019(3) 0.058(1) Uani 1.00 d . . .
C(3) C 0.6192(6) 0.1039(3) 0.2691(3) 0.076(2) Uani 1.00 d . . .
C(4) C 0.7016(7) 0.1222(3) 0.3471(3) 0.094(2) Uani 1.00 d . . .
C(5) C 0.7530(7) 0.1858(3) 0.3578(3) 0.084(2) Uani 1.00 d . . .
C(6) C 0.7196(5) 0.2301(2) 0.2906(3) 0.063(1) Uani 1.00 d . . .
C(7) C 0.6359(4) 0.2132(2) 0.2112(3) 0.053(1) Uani 1.00 d . . .
C(8) C 0.5942(4) 0.2604(2) 0.1406(3) 0.049(1) Uani 1.00 d . . .
C(9) C 0.5428(4) 0.2359(2) 0.0631(3) 0.048(1) Uani 1.00 d . . .
C(10) C 0.3973(4) 0.2317(2) -0.0656(3) 0.053(1) Uani 1.00 d . . .
C(11) C 0.3146(5) 0.2543(2) -0.1410(3) 0.058(1) Uani 1.00 d . . .
C(12) C 0.2278(4) 0.2090(2) -0.1927(3) 0.060(1) Uani 1.00 d . . .
C(13) C 0.2286(5) 0.1439(2) -0.1638(3) 0.065(1) Uani 1.00 d . . .
C(14) C 0.3176(5) 0.1240(2) -0.0889(3) 0.059(1) Uani 1.00 d . . .
C(15) C 0.4052(4) 0.1685(2) -0.0374(3) 0.051(1) Uani 1.00 d . . .
C(16) C 0.5272(4) 0.1650(2) 0.0400(3) 0.047(1) Uani 1.00 d . . .
C(17) C 0.6044(4) 0.3312(2) 0.1557(3) 0.054(1) Uani 1.00 d . . .
C(18) C 0.6612(5) 0.3709(2) 0.0968(3) 0.066(1) Uani 1.00 d . . .
C(19) C 0.6691(6) 0.4378(3) 0.1071(4) 0.085(2) Uani 1.00 d . . .
C(20) C 0.6215(6) 0.4662(3) 0.1796(4) 0.088(2) Uani 1.00 d . . .
C(21) C 0.5645(6) 0.4270(3) 0.2381(4) 0.085(2) Uani 1.00 d . . .
C(22) C 0.5568(5) 0.3605(2) 0.2272(3) 0.064(1) Uani 1.00 d . . .
C(23) C 0.6713(4) 0.1378(2) 0.0113(2) 0.045(1) Uani 1.00 d . . .
C(24) C 0.7941(5) 0.1753(2) 0.0058(3) 0.057(1) Uani 1.00 d . . .
C(25) C 0.9189(5) 0.1511(3) -0.0263(3) 0.071(2) Uani 1.00 d . . .
C(26) C 0.9190(5) 0.0873(3) -0.0498(3) 0.071(1) Uani 1.00 d . . .
C(27) C 0.7993(5) 0.0479(2) -0.0434(3) 0.073(2) Uani 1.00 d . . .
C(28) C 0.6752(5) 0.0731(2) -0.0129(3) 0.061(1) Uani 1.00 d . . .
C(29) C 0.0429(6) 0.1836(3) -0.3212(4) 0.105(2) Uani 1.00 d . . .
C(30) C 0.105(1) 0.1342(4) -0.3732(6) 0.223(5) Uani 1.00 d . . .
C(31) C 0.158(1) 0.1491(5) -0.4558(7) 0.285(7) Uani 1.00 d . . .
C(32) C 0.206(1) 0.0904(5) -0.4992(5) 0.212(5) Uani 1.00 d . . .
C(33) C 0.1595(6) 0.2928(3) -0.3044(3) 0.077(2) Uani 1.00 d . . .
C(34) C 0.0598(6) 0.3430(3) -0.2715(4) 0.079(2) Uani 1.00 d . . .
C(35) C 0.0913(7) 0.4115(3) -0.3001(4) 0.096(2) Uani 1.00 d . . .
C(36) C -0.006(1) 0.4633(4) -0.2710(6) 0.122(3) Uani 1.00 d . . .
H(1) H 0.587(6) 0.061(3) 0.259(3) 0.14(2) Uiso 1.00 calc . . .
H(2) H 0.747(6) 0.089(3) 0.397(3) 0.14(1) Uiso 1.00 calc . . .
H(3) H 0.819(4) 0.200(2) 0.416(2) 0.06(1) Uiso 1.00 calc . . .
H(4) H 0.762(4) 0.276(2) 0.294(2) 0.050(10) Uiso 1.00 calc . . .
H(5) H 0.321(4) 0.299(2) -0.156(2) 0.07(1) Uiso 1.00 calc . . .
H(6) H 0.168(4) 0.112(2) -0.207(2) 0.05(1) Uiso 1.00 calc . . .
H(7) H 0.318(5) 0.075(2) -0.060(3) 0.10(1) Uiso 1.00 calc . . .
H(8) H 0.695(4) 0.351(2) 0.045(3) 0.07(1) Uiso 1.00 calc . . .
H(9) H 0.709(6) 0.464(3) 0.061(3) 0.14(1) Uiso 1.00 calc . . .
H(10) H 0.614(5) 0.523(2) 0.190(3) 0.13(1) Uiso 1.00 calc . . .
H(11) H 0.539(4) 0.447(2) 0.290(3) 0.08(1) Uiso 1.00 calc . . .
H(12) H 0.516(4) 0.331(2) 0.277(3) 0.09(1) Uiso 1.00 calc . . .
H(13) H 0.794(4) 0.215(2) 0.026(2) 0.06(1) Uiso 1.00 calc . . .
H(14) H 1.008(5) 0.178(2) -0.038(3) 0.11(1) Uiso 1.00 calc . . .
H(15) H 1.014(5) 0.068(2) -0.072(3) 0.10(1) Uiso 1.00 calc . . .
H(16) H 0.797(6) -0.002(3) -0.054(4) 0.17(2) Uiso 1.00 calc . . .
H(17) H 0.589(5) 0.042(2) -0.011(3) 0.10(1) Uiso 1.00 calc . . .
H(27) H 0.141(5) 0.294(3) -0.377(3) 0.14(1) Uiso 1.00 calc . . .
H(28) H 0.272(6) 0.304(2) -0.290(3) 0.12(1) Uiso 1.00 calc . . .
H(29) H 0.078(5) 0.349(2) -0.211(3) 0.10(1) Uiso 1.00 calc . . .
H(30) H -0.052(5) 0.329(2) -0.300(3) 0.08(1) Uiso 1.00 calc . . .
H(31) H 0.100(7) 0.403(4) -0.380(5) 0.23(2) Uiso 1.00 calc . . .
H(32) H 0.185(6) 0.424(3) -0.278(4) 0.14(2) Uiso 1.00 calc . . .
H(33) H 0.002(8) 0.456(4) -0.210(4) 0.17(2) Uiso 1.00 calc . . .
H(34) H -0.099(10) 0.451(5) -0.306(6) 0.26(3) Uiso 1.00 calc . . .
H(35) H 0.01(1) 0.505(5) -0.276(8) 0.36(5) Uiso 1.00 calc . . .
H(36) H 0.1903 0.1175 -0.3372 0.2560 Uiso 1.00 calc . . .
H(37) H 0.0322 0.1021 -0.3858 0.2560 Uiso 1.00 calc . . .
H(38) H 0.0755 0.1679 -0.4923 0.3397 Uiso 1.00 calc . . .
H(39) H 0.2363 0.1783 -0.4444 0.3397 Uiso 1.00 calc . . .
H(40) H 0.1266 0.0607 -0.5117 0.2516 Uiso 1.00 calc . . .
H(41) H 0.2386 0.1037 -0.5520 0.2516 Uiso 1.00 calc . . .
H(42) H 0.2870 0.0706 -0.4629 0.2516 Uiso 1.00 calc . . .
H(43) H -0.0108 0.1620 -0.2816 0.1266 Uiso 1.00 calc . . .
H(44) H -0.0257 0.2099 -0.3590 0.1266 Uiso 1.00 calc . . .

loop_
_atom_site_aniso_label
_atom_site_aniso_U_11
_atom_site_aniso_U_22
_atom_site_aniso_U_33
_atom_site_aniso_U_12
_atom_site_aniso_U_13
_atom_site_aniso_U_23
O(1) 0.093(3) 0.064(2) 0.085(2) -0.032(2) 0.028(2) -0.001(2)
O(2) 0.066(2) 0.048(2) 0.056(2) -0.004(1) -0.005(1) -0.002(1)
N(1) 0.064(2) 0.093(3) 0.067(2) -0.007(2) -0.009(2) 0.001(2)
C(1) 0.063(3) 0.049(2) 0.063(2) 0.002(2) 0.026(2) -0.003(2)
C(2) 0.066(3) 0.055(2) 0.057(2) 0.001(2) 0.025(2) -0.001(2)
C(3) 0.104(4) 0.062(3) 0.068(3) 0.005(3) 0.035(3) 0.012(2)
C(4) 0.148(6) 0.079(3) 0.059(3) 0.013(3) 0.029(3) 0.014(3)
C(5) 0.116(5) 0.082(3) 0.054(3) 0.018(3) 0.013(3) 0.005(2)
C(6) 0.076(3) 0.062(3) 0.053(2) 0.003(3) 0.014(2) -0.010(2)
C(7) 0.054(3) 0.054(2) 0.053(2) 0.008(2) 0.017(2) 0.000(2)
C(8) 0.049(2) 0.051(2) 0.050(2) -0.001(2) 0.012(2) -0.004(2)
C(9) 0.050(2) 0.044(2) 0.051(2) -0.001(2) 0.009(2) -0.001(2)
C(10) 0.047(2) 0.050(2) 0.061(2) -0.001(2) 0.006(2) -0.013(2)
C(11) 0.054(3) 0.054(3) 0.065(3) 0.002(2) 0.006(2) -0.001(2)
C(12) 0.044(2) 0.074(2) 0.062(3) 0.001(2) 0.004(2) -0.006(2)
C(13) 0.052(3) 0.068(3) 0.073(3) -0.015(2) 0.000(2) -0.011(2)
C(14) 0.052(3) 0.057(3) 0.068(3) -0.011(2) 0.011(2) -0.013(2)
C(15) 0.047(2) 0.052(2) 0.056(2) 0.000(2) 0.010(2) -0.007(2)
C(16) 0.048(2) 0.042(2) 0.052(2) -0.005(2) 0.011(2) -0.004(2)
C(17) 0.050(2) 0.053(2) 0.060(3) -0.003(2) 0.007(2) -0.010(2)
C(18) 0.075(3) 0.059(2) 0.067(3) -0.011(2) 0.021(3) -0.006(2)
C(19) 0.091(4) 0.060(2) 0.108(4) -0.021(3) 0.031(3) -0.008(3)
C(20) 0.096(4) 0.054(3) 0.117(4) -0.012(3) 0.028(3) -0.025(3)
C(21) 0.106(4) 0.066(2) 0.087(4) -0.001(3) 0.023(3) -0.033(3)
C(22) 0.071(3) 0.061(2) 0.065(3) 0.002(2) 0.022(2) -0.013(2)
C(23) 0.047(2) 0.045(2) 0.043(2) 0.000(2) 0.003(2) -0.003(2)
C(24) 0.059(2) 0.049(3) 0.067(3) -0.012(2) 0.017(2) -0.014(2)
C(25) 0.055(3) 0.077(3) 0.084(4) -0.005(3) 0.020(2) -0.006(3)
C(26) 0.055(3) 0.080(3) 0.080(3) 0.008(2) 0.018(3) -0.008(3)
C(27) 0.066(3) 0.060(3) 0.095(4) 0.002(2) 0.018(3) -0.023(3)
C(28) 0.064(3) 0.044(2) 0.078(3) -0.004(2) 0.019(2) -0.008(2)
C(29) 0.079(4) 0.113(5) 0.106(5) -0.021(3) -0.041(3) -0.009(3)
C(30) 0.220(10) 0.25(1) 0.179(8) 0.122(8) -0.026(7) -0.142(7)
C(31) 0.40(2) 0.26(1) 0.21(1) 0.19(1) 0.10(1) -0.038(9)
C(32) 0.27(1) 0.217(10) 0.141(8) 0.060(8) 0.020(7) -0.045(7)
C(33) 0.070(3) 0.102(3) 0.058(3) -0.004(3) 0.003(3) 0.007(3)
C(34) 0.067(3) 0.096(3) 0.071(4) -0.005(3) 0.002(3) 0.007(3)
C(35) 0.101(5) 0.092(3) 0.096(5) -0.023(3) 0.018(4) -0.005(4)
C(36) 0.126(6) 0.096(6) 0.152(8) 0.016(5) 0.042(6) 0.012(6)

loop_
_atom_type_symbol
_atom_type_description
_atom_type_scat_dispersion_real
_atom_type_scat_dispersion_imag
_atom_type_scat_source
C C 0.003 0.002 'International Tables Vol C Tables 4.2.6.8 and 6.1.1.1'
H H 0.000 0.000 'International Tables Vol C Table 6.1.1.2'
N N 0.006 0.003 'International Tables Vol C Tables 4.2.6.8 and 6.1.1.1'
O O 0.011 0.006 'International Tables Vol C Tables 4.2.6.8 and 6.1.1.1'

loop_
_geom_angle_atom_site_label_1
_geom_angle_atom_site_label_2
_geom_angle_atom_site_label_3
_geom_angle
_geom_angle_site_symmetry_1
_geom_angle_site_symmetry_2
_geom_angle_site_symmetry_3
_geom_angle_publ_flag
C(9) O(2) C(10) 105.8(4) . . . yes
C(12) N(1) C(29) 121.0(5) . . . yes
C(12) N(1) C(33) 121.1(5) . . . yes
C(29) N(1) C(33) 117.8(5) . . . yes
O(1) C(1) C(2) 123.2(5) . . . yes
O(1) C(1) C(16) 122.1(5) . . . yes
C(2) C(1) C(16) 114.6(4) . . . yes
C(1) C(2) C(3) 118.6(5) . . . yes
C(1) C(2) C(7) 120.2(5) . . . yes
C(3) C(2) C(7) 121.1(5) . . . yes
C(2) C(3) C(4) 120.9(6) . . . yes
C(3) C(4) C(5) 119.3(6) . . . yes
C(4) C(5) C(6) 119.9(6) . . . yes
C(5) C(6) C(7) 122.2(6) . . . yes
C(2) C(7) C(6) 116.6(5) . . . yes
C(2) C(7) C(8) 120.5(4) . . . yes
C(6) C(7) C(8) 122.8(5) . . . yes
C(7) C(8) C(9) 116.3(4) . . . yes
C(7) C(8) C(17) 121.9(4) . . . yes
C(9) C(8) C(17) 121.8(5) . . . yes
O(2) C(9) C(8) 123.6(4) . . . yes
O(2) C(9) C(16) 109.8(4) . . . yes
C(8) C(9) C(16) 126.5(4) . . . yes
O(2) C(10) C(11) 121.4(5) . . . yes
O(2) C(10) C(15) 112.5(4) . . . yes
C(11) C(10) C(15) 126.1(5) . . . yes
C(10) C(11) C(12) 117.0(5) . . . yes
N(1) C(12) C(11) 119.9(5) . . . yes
N(1) C(12) C(13) 121.8(5) . . . yes
C(11) C(12) C(13) 118.3(5) . . . yes
C(12) C(13) C(14) 121.7(5) . . . yes
C(13) C(14) C(15) 120.4(5) . . . yes
C(10) C(15) C(14) 116.3(5) . . . yes
C(10) C(15) C(16) 107.3(4) . . . yes
C(14) C(15) C(16) 135.9(5) . . . yes
C(1) C(16) C(9) 110.9(4) . . . yes
C(1) C(16) C(15) 119.3(4) . . . yes
C(1) C(16) C(23) 105.4(4) . . . yes
C(9) C(16) C(15) 100.2(4) . . . yes
C(9) C(16) C(23) 111.6(4) . . . yes
C(15) C(16) C(23) 109.6(4) . . . yes
C(8) C(17) C(18) 119.8(5) . . . yes
C(8) C(17) C(22) 122.4(5) . . . yes
C(18) C(17) C(22) 117.8(5) . . . yes
C(17) C(18) C(19) 121.8(6) . . . yes
C(18) C(19) C(20) 119.5(6) . . . yes
C(19) C(20) C(21) 118.8(6) . . . yes
C(20) C(21) C(22) 121.2(6) . . . yes
C(17) C(22) C(21) 120.8(6) . . . yes
C(16) C(23) C(24) 122.9(4) . . . yes
C(16) C(23) C(28) 118.9(4) . . . yes
C(24) C(23) C(28) 118.1(5) . . . yes
C(23) C(24) C(25) 122.2(5) . . . yes
C(24) C(25) C(26) 118.2(6) . . . yes
C(25) C(26) C(27) 121.2(6) . . . yes
C(26) C(27) C(28) 119.7(6) . . . yes
C(23) C(28) C(27) 120.5(5) . . . yes
N(1) C(29) C(30) 118.6(7) . . . yes
C(29) C(30) C(31) 122(1) . . . yes
C(30) C(31) C(32) 112(1) . . . yes
N(1) C(33) C(34) 114.2(5) . . . yes
C(33) C(34) C(35) 112.7(6) . . . yes
C(34) C(35) C(36) 115.2(7) . . . yes

loop_
_geom_bond_atom_site_label_1
_geom_bond_atom_site_label_2
_geom_bond_distance
_geom_bond_site_symmetry_1
_geom_bond_site_symmetry_2
_geom_bond_publ_flag
O(1) C(1) 1.213(5) . . yes
O(2) C(9) 1.394(5) . . yes
O(2) C(10) 1.406(5) . . yes
N(1) C(12) 1.383(6) . . yes
N(1) C(29) 1.454(7) . . yes
N(1) C(33) 1.449(7) . . yes
C(1) C(2) 1.487(7) . . yes
C(1) C(16) 1.518(6) . . yes
C(2) C(3) 1.383(7) . . yes
C(2) C(7) 1.420(6) . . yes
C(3) C(4) 1.381(9) . . yes
C(4) C(5) 1.395(9) . . yes
C(5) C(6) 1.388(8) . . yes
C(6) C(7) 1.396(7) . . yes
C(7) C(8) 1.477(6) . . yes
C(8) C(9) 1.327(6) . . yes
C(8) C(17) 1.481(6) . . yes
C(9) C(16) 1.507(6) . . yes
C(10) C(11) 1.377(7) . . yes
C(10) C(15) 1.375(6) . . yes
C(11) C(12) 1.398(7) . . yes
C(12) C(13) 1.415(7) . . yes
C(13) C(14) 1.379(7) . . yes
C(14) C(15) 1.387(6) . . yes
C(15) C(16) 1.512(6) . . yes
C(16) C(23) 1.551(6) . . yes
C(17) C(18) 1.387(7) . . yes
C(17) C(22) 1.393(6) . . yes
C(18) C(19) 1.389(8) . . yes
C(19) C(20) 1.398(8) . . yes
C(20) C(21) 1.379(8) . . yes
C(21) C(22) 1.381(8) . . yes
C(23) C(24) 1.370(6) . . yes
C(23) C(28) 1.390(6) . . yes
C(24) C(25) 1.400(7) . . yes
C(25) C(26) 1.366(8) . . yes
C(26) C(27) 1.373(8) . . yes
C(27) C(28) 1.389(7) . . yes
C(29) C(30) 1.466(10) . . yes
C(30) C(31) 1.477(9) . . yes
C(31) C(32) 1.48(1) . . yes
C(33) C(34) 1.516(8) . . yes
C(34) C(35) 1.521(9) . . yes
C(35) C(36) 1.50(1) . . yes

loop_
_cod_related_entry_id
_cod_related_entry_database
_cod_related_entry_code
1 ChemSpider 17243697
